data_1528894
loop_
_publ_author_name
'Stepien, J.A.'
'Bodak, O.I.'
'Gladyshevskii, E.I.'
'Lukaszewicz, K.'

_publ_section_title
;
 Crystalline structure of the intermetallic compound Ce3 Ni2 Si8
;
_journal_name_full
;
Bulletin de l'Academie Polonaise des Sciences, Serie des Sciences Chimiques
;
_journal_page_first 1029
_journal_page_last 1036
_journal_volume 20
_journal_year 1972
_chemical_formula_sum 'Ce3 Ni2 Si8'
_space_group_IT_number 65
_symmetry_space_group_name_Hall '-C 2 2'
_symmetry_space_group_name_H-M 'C m m m'
_cell_angle_alpha 90
_cell_angle_beta 90
_cell_angle_gamma 90
_cell_formula_units_Z 2
_cell_length_a 4.085
_cell_length_b 25.9558
_cell_length_c 4.1786
_cell_volume 443.055
_citation_journal_id_ASTM BAPCAQ
_cod_data_source_file Stepien_BAPCAQ_1972_110.cif
_cod_data_source_block Ce3Ni2Si8
_cod_original_cell_volume 443.0546
_cod_database_code 1528894

loop_
_symmetry_equiv_pos_as_xyz
x,y,z
-x,-y,z
x,-y,-z
-x,y,-z
-x,-y,-z
x,y,-z
-x,y,z
x,-y,z
x+1/2,y+1/2,z
-x+1/2,-y+1/2,z
x+1/2,-y+1/2,-z
-x+1/2,y+1/2,-z
-x+1/2,-y+1/2,-z
x+1/2,y+1/2,-z
-x+1/2,y+1/2,z
x+1/2,-y+1/2,z

loop_
_atom_site_label
_atom_site_type_symbol
_atom_site_fract_x
_atom_site_fract_y
_atom_site_fract_z
_atom_site_occupancy
_atom_site_U_iso_or_equiv
Si1 Si 0 0.4077 0 1 0.0
Si4 Si 0 0.4534 0.5 1 0.0
Si2 Si 0 0.224 0 1 0.0
Ni1 Ni 0 0.1335 0 1 0.0
Ce1 Ce 0 0 0 1 0.0
Si3 Si 0 0.0941 0.5 1 0.0
Ce2 Ce 0 0.3162 0.5 1 0.0
